data_7013324
loop_
_publ_author_name
'Eisler, Dana J.'
'Puddephatt, Richard J.'

_publ_section_title
;
 Tetraphosphinitoresorcinarene complexes: a new structural form for
 diphosphine mercury(ii) halide complexes
;
_journal_issue 18
_journal_name_full 'Dalton Transactions'
_journal_page_first 3567
_journal_paper_doi 10.1039/b306408p
_journal_year 2003
_chemical_formula_sum 'C144 H124 Br8 Cl8 Hg4 O17 P4'
_chemical_formula_weight 3975.55
_chemical_name_systematic
;
?
;
_space_group_IT_number 15
_symmetry_cell_setting monoclinic
_symmetry_space_group_name_Hall '-C 2yc'
_symmetry_space_group_name_H-M 'C 1 2/c 1'
_atom_sites_solution_hydrogens geom
_atom_sites_solution_primary Patterson
_atom_sites_solution_secondary difmap
_audit_creation_method SHELXL-97
_cell_angle_alpha 90.00
_cell_angle_beta 108.8640(10)
_cell_angle_gamma 90.00
_cell_formula_units_Z 4
_cell_length_a 41.3843(3)
_cell_length_b 14.40610(10)
_cell_length_c 28.1428(2)
_cell_measurement_temperature 200(2)
_cell_volume 15877.2(2)
_computing_cell_refinement 'Nonius DENZO'
_computing_data_collection 'Nonius COLLECT'
_computing_data_reduction 'Nonius DENZO'
_computing_molecular_graphics 'Bruker SHELXTL'
_computing_publication_material 'Bruker SHELXTL'
_computing_structure_refinement 'SHELXL-97 (Sheldrick, 1997)'
_computing_structure_solution 'SHELXS-97 (Sheldrick, 1990)'
_diffrn_ambient_temperature 200(2)
_diffrn_measured_fraction_theta_full 0.998
_diffrn_measured_fraction_theta_max 0.998
_diffrn_measurement_device_type 'Nonius Kappa CCD'
_diffrn_measurement_method 'phi\omega scans'
_diffrn_radiation_monochromator graphite
_diffrn_radiation_source 'fine-focus sealed tube'
_diffrn_radiation_type MoK\a
_diffrn_radiation_wavelength 0.71073
_diffrn_reflns_av_R_equivalents 0.075
_diffrn_reflns_av_sigmaI/netI 0.0557
_diffrn_reflns_limit_h_max 53
_diffrn_reflns_limit_h_min -53
_diffrn_reflns_limit_k_max 13
_diffrn_reflns_limit_k_min -18
_diffrn_reflns_limit_l_max 36
_diffrn_reflns_limit_l_min -36
_diffrn_reflns_number 100408
_diffrn_reflns_theta_full 27.50
_diffrn_reflns_theta_max 27.50
_diffrn_reflns_theta_min 2.60
_exptl_absorpt_coefficient_mu 6.101
_exptl_absorpt_correction_T_max 0.3343
_exptl_absorpt_correction_T_min 0.1838
_exptl_absorpt_correction_type integration
_exptl_crystal_colour colourless
_exptl_crystal_density_diffrn 1.663
_exptl_crystal_density_method 'not measured'
_exptl_crystal_description shoebox
_exptl_crystal_F_000 7680
_exptl_crystal_size_max 0.42
_exptl_crystal_size_mid 0.34
_exptl_crystal_size_min 0.23
_refine_diff_density_max 1.966
_refine_diff_density_min -1.245
_refine_diff_density_rms 0.153
_refine_ls_extinction_method none
_refine_ls_goodness_of_fit_ref 1.083
_refine_ls_hydrogen_treatment mixed
_refine_ls_matrix_type full
_refine_ls_number_parameters 710
_refine_ls_number_reflns 18194
_refine_ls_number_restraints 17
_refine_ls_restrained_S_all 1.086
_refine_ls_R_factor_all 0.0866
_refine_ls_R_factor_gt 0.0565
_refine_ls_shift/su_max 0.037
_refine_ls_shift/su_mean 0.001
_refine_ls_structure_factor_coef Fsqd
_refine_ls_weighting_details 'calc w=1/[\s^2^(Fo^2^)+(0.0560P)^2^+192.3682P] where P=(Fo^2^+2Fc^2^)/3'
_refine_ls_weighting_scheme calc
_refine_ls_wR_factor_gt 0.1409
_refine_ls_wR_factor_ref 0.1520
_reflns_number_gt 13144
_reflns_number_total 18194
_reflns_threshold_expression >2sigma(I)
_cod_data_source_file b306408p.txt
_cod_data_source_block 5b
_cod_depositor_comments
;
The following automatic conversions were performed:
'_symmetry_cell_setting' value 'Monoclinic' changed to 'monoclinic'
according to '/home/saulius/struct/CIF-dictionaries/cif_core.dic'
dictionary named 'cif_core.dic' version 2.4.1 from 2010-06-29.

Automatic conversion script
Id: cif_fix_enum 1527 2010-12-29 10:47:43Z saulius 
;
_cod_original_sg_symbol_H-M C2/c
_cod_database_code 7013324

loop_
_symmetry_equiv_pos_as_xyz
'x, y, z'
'-x, y, -z+1/2'
'x+1/2, y+1/2, z'
'-x+1/2, y+1/2, -z+1/2'
'-x, -y, -z'
'x, -y, z-1/2'
'-x+1/2, -y+1/2, -z'
'x+1/2, -y+1/2, z-1/2'

loop_
_atom_site_label
_atom_site_type_symbol
_atom_site_fract_x
_atom_site_fract_y
_atom_site_fract_z
_atom_site_U_iso_or_equiv
_atom_site_adp_type
_atom_site_occupancy
_atom_site_symmetry_multiplicity
_atom_site_calc_flag
_atom_site_refinement_flags
_atom_site_disorder_assembly
_atom_site_disorder_group
Hg1 Hg 0.317812(8) 1.56067(2) 1.067374(12) 0.04136(9) Uani 1 1 d . . .
Hg2 Hg 0.308350(8) 1.54433(2) 1.191417(12) 0.04079(9) Uani 1 1 d . . .
Br1 Br 0.31723(3) 1.43393(8) 1.00564(4) 0.0763(3) Uani 1 1 d . . .
Br2 Br 0.29048(3) 1.40107(7) 1.22779(5) 0.0736(3) Uani 1 1 d . . .
Br3 Br 0.26160(2) 1.55846(6) 1.09654(3) 0.04391(19) Uani 1 1 d . . .
Br4 Br 0.35693(2) 1.47952(6) 1.15451(3) 0.0460(2) Uani 1 1 d . . .
P1 P 0.33691(5) 1.71451(15) 1.05130(7) 0.0360(4) Uani 1 1 d . . .
P2 P 0.32122(5) 1.69441(14) 1.23292(7) 0.0318(4) Uani 1 1 d . . .
O1 O 0.37592(13) 1.7328(4) 1.08617(18) 0.0415(13) Uani 1 1 d . . .
O2 O 0.36125(12) 1.7179(4) 1.24967(19) 0.0441(14) Uani 1 1 d . . .
O3 O 0.42868(15) 1.8428(5) 1.3117(2) 0.0564(17) Uani 1 1 d . B .
O4 O 0.4263(2) 1.8613(9) 1.3894(3) 0.130(5) Uani 1 1 d . B .
O5 O 0.38559(17) 1.9127(5) 1.3213(2) 0.066(2) Uani 1 1 d . B .
O6 O 0.45021(16) 1.8554(5) 1.1101(2) 0.0649(19) Uani 1 1 d . . .
O7 O 0.4522(2) 1.8264(6) 1.0314(3) 0.078(2) Uani 1 1 d . . .
O8 O 0.41336(18) 1.9223(6) 1.0473(3) 0.073(2) Uani 1 1 d . . .
C1A C 0.38828(18) 1.7127(6) 1.1376(3) 0.0368(17) Uani 1 1 d . . .
C2A C 0.42129(19) 1.6794(6) 1.1568(3) 0.0401(18) Uani 1 1 d . C .
C3A C 0.43396(19) 1.6608(6) 1.2076(3) 0.0429(19) Uani 1 1 d . . .
H3AA H 0.4568 1.6397 1.2216 0.051 Uiso 1 1 calc R . .
C4A C 0.41403(18) 1.6723(7) 1.2391(3) 0.043(2) Uani 1 1 d . B .
C5A C 0.38102(18) 1.7046(6) 1.2171(3) 0.0374(17) Uani 1 1 d . . .
C6A C 0.36792(19) 1.7267(6) 1.1674(3) 0.0375(17) Uani 1 1 d . . .
H6AA H 0.3455 1.7510 1.1537 0.045 Uiso 1 1 calc R . .
C7A C 0.42886(19) 1.6500(6) 1.2950(3) 0.046(2) Uani 1 1 d D . .
H7AA H 0.4117 1.6684 1.3114 0.056 Uiso 1 1 calc R A 1
C8A C 0.4365(4) 1.5411(8) 1.3047(5) 0.040(3) Uiso 0.60 1 d PD B 1
H8AA H 0.4491 1.5196 1.2822 0.048 Uiso 0.60 1 calc PR B 1
H8AB H 0.4517 1.5327 1.3397 0.048 Uiso 0.60 1 calc PR B 1
C9A C 0.4049(3) 1.4780(8) 1.2963(6) 0.049(3) Uiso 0.60 1 d PD B 1
H9AA H 0.3918 1.4994 1.3181 0.059 Uiso 0.60 1 calc PR B 1
H9AB H 0.3899 1.4835 1.2610 0.059 Uiso 0.60 1 calc PR B 1
C1I C 0.4147(3) 1.3773(7) 1.3078(5) 0.055(4) Uiso 0.60 1 d PGD B 1
C2I C 0.4290(4) 1.3478(8) 1.3572(4) 0.081(6) Uiso 0.60 1 d PG B 1
H2IA H 0.4311 1.3899 1.3840 0.098 Uiso 0.60 1 calc PR B 1
C3I C 0.4403(4) 1.2568(9) 1.3673(4) 0.092(7) Uiso 0.60 1 d PG B 1
H3IA H 0.4502 1.2367 1.4011 0.111 Uiso 0.60 1 calc PR B 1
C4I C 0.4373(4) 1.1953(7) 1.3281(6) 0.101(7) Uiso 0.60 1 d PG B 1
H4IA H 0.4450 1.1331 1.3350 0.121 Uiso 0.60 1 calc PR B 1
C5I C 0.4229(4) 1.2248(9) 1.2787(5) 0.127(10) Uiso 0.60 1 d PG B 1
H5IA H 0.4208 1.1827 1.2518 0.153 Uiso 0.60 1 calc PR B 1
C6I C 0.4116(4) 1.3157(10) 1.2685(4) 0.095(7) Uiso 0.60 1 d PG B 1
H6IA H 0.4018 1.3359 1.2348 0.114 Uiso 0.60 1 calc PR B 1
C8A C 0.4225(10) 1.5503(14) 1.3021(9) 0.084(10) Uiso 0.40 1 d PD B 2
H8AC H 0.4385 1.5106 1.2917 0.100 Uiso 0.40 1 calc PR B 2
H8AD H 0.3988 1.5330 1.2822 0.100 Uiso 0.40 1 calc PR B 2
C9A C 0.4282(6) 1.5400(13) 1.3582(8) 0.057(6) Uiso 0.40 1 d PD B 2
H9AC H 0.4494 1.5723 1.3778 0.068 Uiso 0.40 1 calc PR B 2
H9AD H 0.4089 1.5679 1.3667 0.068 Uiso 0.40 1 calc PR B 2
C1I C 0.4309(6) 1.4375(11) 1.3710(8) 0.073(8) Uiso 0.40 1 d PGD B 2
C2I C 0.4483(6) 1.4130(14) 1.4204(7) 0.094(10) Uiso 0.40 1 d PG B 2
H2IB H 0.4577 1.4599 1.4448 0.113 Uiso 0.40 1 calc PR B 2
C3I C 0.4519(6) 1.3200(16) 1.4343(7) 0.101(11) Uiso 0.40 1 d PG B 2
H3IB H 0.4638 1.3033 1.4681 0.121 Uiso 0.40 1 calc PR B 2
C4I C 0.4381(7) 1.2515(11) 1.3988(10) 0.107(12) Uiso 0.40 1 d PG B 2
H4IB H 0.4405 1.1880 1.4083 0.129 Uiso 0.40 1 calc PR B 2
C5I C 0.4207(7) 1.2760(14) 1.3493(9) 0.136(16) Uiso 0.40 1 d PG B 2
H5IB H 0.4113 1.2292 1.3250 0.164 Uiso 0.40 1 calc PR B 2
C6I C 0.4171(6) 1.3690(16) 1.3354(7) 0.105(11) Uiso 0.40 1 d PG B 2
H6IB H 0.4052 1.3858 1.3016 0.126 Uiso 0.40 1 calc PR B 2
C1D C 0.31268(11) 1.8141(3) 1.0561(2) 0.0388(18) Uani 1 1 d G . .
C2D C 0.27825(12) 1.8058(3) 1.0510(2) 0.0422(19) Uani 1 1 d G . .
H2DA H 0.2681 1.7462 1.0486 0.051 Uiso 1 1 calc R . .
C3D C 0.25869(10) 1.8849(4) 1.0494(2) 0.049(2) Uani 1 1 d G . .
H3DA H 0.2352 1.8793 1.0459 0.058 Uiso 1 1 calc R . .
C4D C 0.27356(15) 1.9723(3) 1.0529(2) 0.055(2) Uani 1 1 d G . .
H4DA H 0.2602 2.0263 1.0518 0.066 Uiso 1 1 calc R . .
C5D C 0.30799(15) 1.9805(3) 1.0580(2) 0.063(3) Uani 1 1 d G . .
H5DA H 0.3181 2.0402 1.0604 0.075 Uiso 1 1 calc R . .
C6D C 0.32754(11) 1.9014(4) 1.0596(2) 0.049(2) Uani 1 1 d G . .
H6DA H 0.3511 1.9070 1.0631 0.059 Uiso 1 1 calc R . .
C1C C 0.34140(14) 1.7162(4) 0.99020(15) 0.0425(19) Uani 1 1 d G . .
C2C C 0.36450(15) 1.6546(4) 0.9809(2) 0.064(3) Uani 1 1 d G . .
H2CA H 0.3777 1.6148 1.0068 0.076 Uiso 1 1 calc R . .
C3C C 0.36832(17) 1.6514(5) 0.9336(2) 0.074(3) Uani 1 1 d G . .
H3CA H 0.3841 1.6093 0.9273 0.089 Uiso 1 1 calc R . .
C4C C 0.34904(18) 1.7097(5) 0.89568(17) 0.070(3) Uani 1 1 d G . .
H4CA H 0.3517 1.7075 0.8634 0.084 Uiso 1 1 calc R . .
C5C C 0.32593(16) 1.7713(4) 0.90499(17) 0.062(3) Uani 1 1 d G . .
H5CA H 0.3128 1.8111 0.8791 0.074 Uiso 1 1 calc R . .
C6C C 0.32211(13) 1.7745(4) 0.9523(2) 0.049(2) Uani 1 1 d G . .
H6CA H 0.3063 1.8166 0.9586 0.059 Uiso 1 1 calc R . .
C1E C 0.29919(11) 1.7952(3) 1.20246(19) 0.0356(17) Uani 1 1 d G . .
C2E C 0.31655(10) 1.8790(4) 1.2069(2) 0.0440(19) Uani 1 1 d G . .
H2EA H 0.3406 1.8808 1.2223 0.053 Uiso 1 1 calc R . .
C3E C 0.29867(15) 1.9603(3) 1.1889(2) 0.055(2) Uani 1 1 d G . .
H3EA H 0.3105 2.0176 1.1920 0.066 Uiso 1 1 calc R . .
C4E C 0.26342(15) 1.9577(3) 1.1665(2) 0.062(3) Uani 1 1 d G . .
H4EA H 0.2512 2.0132 1.1542 0.074 Uiso 1 1 calc R . .
C5E C 0.24606(10) 1.8739(4) 1.1620(2) 0.053(2) Uani 1 1 d G . .
H5EA H 0.2220 1.8721 1.1466 0.064 Uiso 1 1 calc R . .
C6E C 0.26395(11) 1.7926(3) 1.1800(2) 0.0431(19) Uani 1 1 d G . .
H6EA H 0.2521 1.7353 1.1769 0.052 Uiso 1 1 calc R . .
C1F C 0.31380(14) 1.6868(4) 1.29194(16) 0.0360(17) Uani 1 1 d G . .
C2F C 0.32707(16) 1.6110(4) 1.3226(2) 0.064(3) Uani 1 1 d G . .
H2FA H 0.3409 1.5669 1.3129 0.077 Uiso 1 1 calc R . .
C3F C 0.32014(19) 1.5996(4) 1.3674(2) 0.076(3) Uani 1 1 d G . .
H3FA H 0.3292 1.5477 1.3884 0.091 Uiso 1 1 calc R . .
C4F C 0.29995(18) 1.6639(4) 1.38153(18) 0.067(3) Uani 1 1 d G . .
H4FA H 0.2952 1.6561 1.4121 0.081 Uiso 1 1 calc R . .
C5F C 0.28668(16) 1.7397(4) 1.3509(2) 0.053(2) Uani 1 1 d G . .
H5FA H 0.2729 1.7837 1.3605 0.063 Uiso 1 1 calc R . .
C6F C 0.29360(14) 1.7511(3) 1.30607(19) 0.0428(19) Uani 1 1 d G . .
H6FA H 0.2845 1.8029 1.2851 0.051 Uiso 1 1 calc R . .
C1B C 0.46011(18) 1.7961(6) 1.3298(3) 0.0387(18) Uani 1 1 d . . .
C2B C 0.46137(17) 1.7039(5) 1.3197(2) 0.0316(15) Uani 1 1 d . . .
C3B C 0.50669(17) 1.6617(5) 1.1652(3) 0.0311(15) Uani 1 1 d . . .
H3BA H 0.5054 1.5976 1.1722 0.047 Uiso 1 1 calc R . .
C4B C 0.47661(18) 1.7086(6) 1.1403(3) 0.0358(17) Uani 1 1 d . C .
C5B C 0.4797(2) 1.8011(6) 1.1318(3) 0.044(2) Uani 1 1 d . . .
C6B C 0.4895(2) 1.8478(6) 1.3531(3) 0.048(2) Uani 1 1 d . . .
H6BA H 0.4884 1.9127 1.3583 0.072 Uiso 1 1 calc R . .
C7B C 0.44225(18) 1.6625(6) 1.1221(3) 0.055(3) Uani 1 1 d D . .
H7BA H 0.4299 1.7005 1.0920 0.066 Uiso 1 1 calc R C 1
C8B C 0.43991(18) 1.5693(6) 1.1014(3) 0.038(3) Uiso 0.60 1 d PRD C 1
H8BA H 0.4157 1.5498 1.0895 0.046 Uiso 0.60 1 calc PR C 1
H8BB H 0.4525 1.5259 1.1283 0.046 Uiso 0.60 1 calc PR C 1
C9B C 0.4542(4) 1.5624(9) 1.0583(5) 0.050(3) Uiso 0.60 1 d PD C 1
H9BA H 0.4787 1.5798 1.0708 0.060 Uiso 0.60 1 calc PR C 1
H9BB H 0.4423 1.6083 1.0323 0.060 Uiso 0.60 1 calc PR C 1
C1J C 0.4509(4) 1.4657(8) 1.0335(5) 0.056(4) Uiso 0.60 1 d PGD C 1
C2J C 0.4799(3) 1.4190(12) 1.0316(7) 0.155(12) Uiso 0.60 1 d PG C 1
H2JA H 0.5019 1.4420 1.0498 0.186 Uiso 0.60 1 calc PR C 1
C3J C 0.4766(4) 1.3386(13) 1.0031(8) 0.209(18) Uiso 0.60 1 d PG C 1
H3JA H 0.4964 1.3067 1.0018 0.251 Uiso 0.60 1 calc PR C 1
C4J C 0.4444(6) 1.3049(10) 0.9764(7) 0.125(9) Uiso 0.60 1 d PG C 1
H4JA H 0.4421 1.2500 0.9570 0.150 Uiso 0.60 1 calc PR C 1
C5J C 0.4154(4) 1.3516(11) 0.9783(6) 0.126(9) Uiso 0.60 1 d PG C 1
H5JA H 0.3934 1.3286 0.9601 0.151 Uiso 0.60 1 calc PR C 1
C6J C 0.4187(3) 1.4320(10) 1.0068(6) 0.086(6) Uiso 0.60 1 d PG C 1
H6JA H 0.3989 1.4639 1.0081 0.103 Uiso 0.60 1 calc PR C 1
C8B C 0.4499(7) 1.5509(12) 1.1267(11) 0.066(7) Uiso 0.40 1 d PD C 2
H8BC H 0.4710 1.5429 1.1180 0.079 Uiso 0.40 1 calc PR C 2
H8BD H 0.4562 1.5371 1.1630 0.079 Uiso 0.40 1 calc PR C 2
C9B C 0.4268(10) 1.4702(16) 1.1007(19) 0.18(2) Uiso 0.40 1 d PD C 2
H9BC H 0.4205 1.4818 1.0641 0.214 Uiso 0.40 1 calc PR C 2
H9BD H 0.4056 1.4761 1.1094 0.214 Uiso 0.40 1 calc PR C 2
C1J C 0.4379(7) 1.3654(13) 1.1090(9) 0.118(13) Uiso 0.40 1 d PGD C 2
C2J C 0.4201(5) 1.3102(15) 1.1326(8) 0.071(7) Uiso 0.40 1 d PG C 2
H2JB H 0.4012 1.3349 1.1405 0.085 Uiso 0.40 1 calc PR C 2
C3J C 0.4300(6) 1.2187(15) 1.1447(8) 0.117(13) Uiso 0.40 1 d PG C 2
H3JB H 0.4179 1.1809 1.1608 0.141 Uiso 0.40 1 calc PR C 2
C4J C 0.4578(6) 1.1824(14) 1.1333(10) 0.093(10) Uiso 0.40 1 d PG C 2
H4JB H 0.4645 1.1199 1.1415 0.112 Uiso 0.40 1 calc PR C 2
C5J C 0.4756(6) 1.238(2) 1.1097(10) 0.157(19) Uiso 0.40 1 d PG C 2
H5JB H 0.4945 1.2129 1.1019 0.188 Uiso 0.40 1 calc PR C 2
C6J C 0.4656(7) 1.329(2) 1.0976(10) 0.152(18) Uiso 0.40 1 d PG C 2
H6JB H 0.4778 1.3670 1.0815 0.182 Uiso 0.40 1 calc PR C 2
C8G C 0.4141(3) 1.8697(8) 1.3455(4) 0.065(3) Uani 1 1 d . . .
C7G C 0.3658(3) 1.9456(8) 1.3524(4) 0.071(3) Uani 1 1 d . . .
H7GA H 0.3812 1.9730 1.3839 0.086 Uiso 1 1 calc R B .
H7GB H 0.3533 1.8934 1.3612 0.086 Uiso 1 1 calc R . .
C1G C 0.34140(12) 2.0169(4) 1.3231(2) 0.0428(19) Uani 1 1 d G B .
C2G C 0.35372(11) 2.0921(4) 1.3031(2) 0.054(2) Uani 1 1 d G . .
H2GA H 0.3775 2.0976 1.3083 0.065 Uiso 1 1 calc R B .
C3G C 0.33127(16) 2.1592(3) 1.2756(2) 0.063(3) Uani 1 1 d G B .
H3GA H 0.3397 2.2106 1.2620 0.076 Uiso 1 1 calc R . .
C4G C 0.29649(14) 2.1512(4) 1.2681(2) 0.056(2) Uani 1 1 d G . .
H4GA H 0.2811 2.1971 1.2493 0.067 Uiso 1 1 calc R B .
C5G C 0.28417(10) 2.0760(4) 1.2880(2) 0.052(2) Uani 1 1 d G B .
H5GA H 0.2604 2.0705 1.2829 0.062 Uiso 1 1 calc R . .
C6G C 0.30663(13) 2.0089(3) 1.3155(2) 0.050(2) Uani 1 1 d G . .
H6GA H 0.2982 1.9575 1.3292 0.060 Uiso 1 1 calc R B .
C8H C 0.4398(2) 1.8648(8) 1.0592(4) 0.063(3) Uani 1 1 d . . .
C7H C 0.4001(3) 1.9449(9) 0.9936(4) 0.079(4) Uani 1 1 d . . .
H7HA H 0.3877 1.8914 0.9738 0.095 Uiso 1 1 calc R . .
H7HB H 0.4188 1.9633 0.9807 0.095 Uiso 1 1 calc R . .
C1H C 0.37550(15) 2.0273(5) 0.9911(3) 0.063(3) Uani 1 1 d G . .
C2H C 0.34227(16) 2.0218(4) 0.9582(2) 0.059(3) Uani 1 1 d G . .
H2HA H 0.3351 1.9684 0.9377 0.071 Uiso 1 1 calc R . .
C3H C 0.31960(13) 2.0944(5) 0.9553(3) 0.070(3) Uani 1 1 d G . .
H3HA H 0.2969 2.0907 0.9328 0.084 Uiso 1 1 calc R . .
C4H C 0.33016(19) 2.1726(4) 0.9853(3) 0.083(4) Uani 1 1 d G . .
H4HA H 0.3147 2.2222 0.9833 0.099 Uiso 1 1 calc R . .
C5H C 0.3634(2) 2.1781(4) 1.0182(3) 0.111(5) Uani 1 1 d G . .
H5HA H 0.3706 2.2315 1.0387 0.133 Uiso 1 1 calc R . .
C6H C 0.38607(16) 2.1055(5) 1.0211(3) 0.106(5) Uani 1 1 d G . .
H6HA H 0.4088 2.1092 1.0436 0.128 Uiso 1 1 calc R . .
C100 C 0.3015(3) 1.2827(9) 1.1072(5) 0.115(5) Uani 1 1 d D . .
H10A H 0.2945 1.3247 1.1300 0.138 Uiso 1 1 calc R . .
H10B H 0.3138 1.3201 1.0890 0.138 Uiso 1 1 calc R . .
Cl10 Cl 0.26631(14) 1.2343(4) 1.0654(3) 0.185(3) Uani 1 1 d D . .
Cl11 Cl 0.3288(3) 1.1973(4) 1.1425(2) 0.261(5) Uani 1 1 d D . .
C200 C 0.4224(5) 0.9386(15) 1.1972(11) 0.114(11) Uani 0.50 1 d PD . .
H20A H 0.4248 0.9130 1.1658 0.136 Uiso 0.50 1 calc PR . .
H20B H 0.4184 0.8857 1.2171 0.136 Uiso 0.50 1 calc PR . .
Cl20 Cl 0.4590(3) 0.9888(11) 1.2295(5) 0.202(6) Uani 0.50 1 d PD . .
Cl21 Cl 0.3891(3) 1.0052(8) 1.1826(5) 0.164(4) Uani 0.50 1 d PD . .
Cl30 Cl 0.4992(3) 2.0408(6) 1.0461(3) 0.265(5) Uani 1 1 d D . .
C300 C 0.5109(10) 1.9480(19) 1.0130(12) 0.129(13) Uani 0.50 1 d PD . -1
H30A H 0.5360 1.9398 1.0267 0.155 Uiso 0.50 1 calc PR . -1
H30B H 0.5003 1.8903 1.0200 0.155 Uiso 0.50 1 calc PR . -1
O10 O 0.5000 1.4181(16) 1.2500 0.183(8) Uiso 1 2 d S . .

loop_
_atom_site_aniso_label
_atom_site_aniso_U_11
_atom_site_aniso_U_22
_atom_site_aniso_U_33
_atom_site_aniso_U_23
_atom_site_aniso_U_13
_atom_site_aniso_U_12
Hg1 0.04951(19) 0.03953(16) 0.03701(17) -0.00343(13) 0.01673(14) -0.00471(14)
Hg2 0.04666(18) 0.03645(15) 0.04194(18) -0.00136(13) 0.01805(14) -0.00067(13)
Br1 0.0986(9) 0.0707(7) 0.0626(7) -0.0313(5) 0.0304(6) -0.0012(6)
Br2 0.1093(9) 0.0430(5) 0.0885(8) 0.0158(5) 0.0596(7) 0.0020(5)
Br3 0.0336(4) 0.0555(5) 0.0414(4) 0.0011(4) 0.0104(3) -0.0058(4)
Br4 0.0441(4) 0.0472(4) 0.0475(5) 0.0037(4) 0.0159(4) 0.0150(4)
P1 0.0286(10) 0.0470(11) 0.0293(10) 0.0023(8) 0.0052(8) -0.0077(8)
P2 0.0244(9) 0.0423(10) 0.0296(9) -0.0044(8) 0.0097(8) -0.0023(8)
O1 0.031(3) 0.066(4) 0.027(3) 0.001(2) 0.008(2) -0.014(3)
O2 0.026(3) 0.074(4) 0.034(3) -0.018(3) 0.012(2) -0.008(3)
O3 0.046(3) 0.082(5) 0.043(3) 0.002(3) 0.017(3) 0.034(3)
O4 0.107(7) 0.239(13) 0.058(5) 0.054(6) 0.046(5) 0.117(8)
O5 0.055(4) 0.095(5) 0.046(4) -0.002(4) 0.012(3) 0.042(4)
O6 0.053(4) 0.095(5) 0.046(4) 0.025(4) 0.017(3) 0.031(4)
O7 0.072(5) 0.108(6) 0.055(4) 0.014(4) 0.022(4) 0.027(5)
O8 0.058(4) 0.103(6) 0.055(4) 0.037(4) 0.015(3) 0.029(4)
C1A 0.028(4) 0.055(5) 0.026(4) -0.001(3) 0.006(3) -0.009(3)
C2A 0.027(4) 0.056(5) 0.040(4) -0.009(4) 0.015(3) -0.009(3)
C3A 0.022(4) 0.073(6) 0.032(4) -0.004(4) 0.007(3) -0.005(4)
C4A 0.022(4) 0.078(6) 0.029(4) -0.004(4) 0.011(3) -0.010(4)
C5A 0.025(4) 0.056(5) 0.034(4) -0.014(4) 0.012(3) -0.008(3)
C6A 0.025(4) 0.049(4) 0.035(4) -0.004(3) 0.005(3) -0.006(3)
C7A 0.025(4) 0.083(6) 0.030(4) -0.006(4) 0.008(3) -0.008(4)
C1D 0.036(4) 0.046(4) 0.030(4) 0.004(3) 0.005(3) -0.010(3)
C2D 0.037(4) 0.054(5) 0.031(4) 0.003(4) 0.004(3) -0.008(4)
C3D 0.051(5) 0.052(5) 0.040(5) -0.001(4) 0.010(4) 0.001(4)
C4D 0.069(6) 0.047(5) 0.045(5) 0.000(4) 0.013(5) 0.008(5)
C5D 0.093(8) 0.046(5) 0.051(6) -0.001(4) 0.025(6) -0.015(5)
C6D 0.060(6) 0.040(4) 0.050(5) -0.001(4) 0.021(4) -0.010(4)
C1C 0.036(4) 0.059(5) 0.031(4) 0.003(4) 0.007(3) -0.009(4)
C2C 0.065(6) 0.088(8) 0.042(5) 0.006(5) 0.022(5) 0.007(6)
C3C 0.078(7) 0.096(9) 0.059(7) 0.006(6) 0.036(6) 0.012(7)
C4C 0.084(8) 0.092(8) 0.037(5) 0.006(5) 0.022(5) -0.010(7)
C5C 0.069(7) 0.074(7) 0.038(5) 0.011(5) 0.010(5) -0.008(5)
C6C 0.049(5) 0.059(5) 0.034(4) 0.002(4) 0.005(4) -0.016(4)
C1E 0.035(4) 0.047(4) 0.028(4) -0.009(3) 0.014(3) -0.006(3)
C2E 0.041(4) 0.046(5) 0.050(5) -0.014(4) 0.020(4) -0.012(4)
C3E 0.079(7) 0.032(4) 0.058(6) -0.008(4) 0.028(5) -0.009(4)
C4E 0.086(8) 0.046(5) 0.049(5) 0.007(4) 0.017(5) 0.022(5)
C5E 0.047(5) 0.065(6) 0.046(5) 0.006(4) 0.012(4) 0.015(5)
C6E 0.037(4) 0.045(4) 0.049(5) 0.001(4) 0.015(4) -0.001(4)
C1F 0.026(4) 0.054(5) 0.029(4) 0.001(3) 0.011(3) -0.001(3)
C2F 0.073(7) 0.074(7) 0.047(5) 0.012(5) 0.021(5) 0.038(6)
C3F 0.098(9) 0.087(8) 0.043(6) 0.027(5) 0.024(6) 0.027(7)
C4F 0.094(8) 0.076(7) 0.042(5) -0.004(5) 0.036(5) 0.006(6)
C5F 0.073(6) 0.046(5) 0.050(5) 0.000(4) 0.034(5) 0.002(5)
C6F 0.050(5) 0.042(4) 0.041(4) -0.001(4) 0.021(4) 0.006(4)
C1B 0.023(4) 0.056(5) 0.036(4) 0.004(4) 0.009(3) 0.018(3)
C2B 0.026(3) 0.050(4) 0.020(3) 0.003(3) 0.010(3) 0.002(3)
C3B 0.027(4) 0.039(4) 0.030(4) -0.002(3) 0.014(3) -0.004(3)
C4B 0.027(4) 0.057(5) 0.026(4) -0.007(3) 0.011(3) -0.005(3)
C5B 0.032(4) 0.066(6) 0.036(4) 0.017(4) 0.014(3) 0.018(4)
C6B 0.050(5) 0.039(4) 0.053(5) -0.007(4) 0.015(4) 0.007(4)
C7B 0.033(4) 0.099(8) 0.037(5) -0.019(5) 0.018(4) -0.022(5)
C8G 0.052(6) 0.098(8) 0.050(6) 0.008(6) 0.023(5) 0.027(6)
C7G 0.062(6) 0.099(9) 0.060(6) 0.006(6) 0.031(5) 0.034(6)
C1G 0.043(5) 0.045(4) 0.042(5) -0.008(4) 0.016(4) 0.009(4)
C2G 0.041(5) 0.065(6) 0.061(6) -0.012(5) 0.021(4) -0.005(4)
C3G 0.075(7) 0.050(5) 0.073(7) -0.004(5) 0.035(6) -0.011(5)
C4G 0.072(7) 0.040(5) 0.055(6) 0.005(4) 0.020(5) 0.017(5)
C5G 0.032(4) 0.058(5) 0.067(6) -0.013(5) 0.018(4) 0.003(4)
C6G 0.056(5) 0.044(5) 0.056(5) -0.002(4) 0.026(4) 0.009(4)
C8H 0.041(5) 0.092(8) 0.052(6) 0.025(6) 0.009(5) 0.017(5)
C7H 0.067(7) 0.112(10) 0.054(6) 0.035(6) 0.013(5) 0.021(7)
C1H 0.056(6) 0.067(6) 0.053(6) 0.026(5) -0.001(5) -0.001(5)
C2H 0.066(6) 0.056(6) 0.053(6) 0.018(5) 0.015(5) -0.004(5)
C3H 0.056(6) 0.068(7) 0.073(7) 0.023(6) 0.003(5) -0.010(5)
C4H 0.086(8) 0.054(6) 0.089(9) 0.022(6) 0.003(7) 0.007(6)
C5H 0.120(12) 0.066(8) 0.107(11) 0.001(7) -0.020(9) -0.010(8)
C6H 0.071(8) 0.084(9) 0.115(11) 0.018(8) -0.038(8) -0.013(7)
C100 0.171(15) 0.072(9) 0.135(13) -0.019(9) 0.095(12) -0.027(10)
Cl10 0.163(4) 0.180(5) 0.268(7) -0.138(5) 0.147(5) -0.091(4)
Cl11 0.575(15) 0.080(3) 0.107(4) 0.008(3) 0.083(6) 0.004(6)
C200 0.15(3) 0.09(2) 0.12(3) -0.047(18) 0.08(2) -0.05(2)
Cl20 0.129(9) 0.251(15) 0.192(12) 0.059(12) 0.004(8) -0.044(10)
Cl21 0.103(6) 0.138(8) 0.242(13) 0.015(9) 0.043(7) -0.037(6)
Cl30 0.416(14) 0.172(7) 0.179(7) 0.025(5) 0.058(8) -0.124(8)
C300 0.15(3) 0.14(3) 0.11(3) 0.02(2) 0.07(3) -0.02(2)

loop_
_atom_type_symbol
_atom_type_description
_atom_type_scat_dispersion_real
_atom_type_scat_dispersion_imag
_atom_type_scat_source
C C 0.0033 0.0016 'International Tables Vol C Tables 4.2.6.8 and 6.1.1.4'
H H 0.0000 0.0000 'International Tables Vol C Tables 4.2.6.8 and 6.1.1.4'
O O 0.0106 0.0060 'International Tables Vol C Tables 4.2.6.8 and 6.1.1.4'
P P 0.1023 0.0942 'International Tables Vol C Tables 4.2.6.8 and 6.1.1.4'
Br Br -0.2901 2.4595 'International Tables Vol C Tables 4.2.6.8 and 6.1.1.4'
Hg Hg -2.3894 9.2266 'International Tables Vol C Tables 4.2.6.8 and 6.1.1.4'
Cl Cl 0.1484 0.1585 'International Tables Vol C Tables 4.2.6.8 and 6.1.1.4'

loop_
_geom_angle_atom_site_label_1
_geom_angle_atom_site_label_2
_geom_angle_atom_site_label_3
_geom_angle
_geom_angle_site_symmetry_1
_geom_angle_site_symmetry_3
_geom_angle_publ_flag
P1 Hg1 Br1 117.52(6) . . ?
P1 Hg1 Br3 115.34(5) . . ?
Br1 Hg1 Br3 112.57(4) . . ?
P1 Hg1 Br4 114.95(5) . . ?
Br1 Hg1 Br4 100.39(4) . . ?
Br3 Hg1 Br4 92.33(3) . . ?
P2 Hg2 Br2 125.48(5) . . ?
P2 Hg2 Br4 114.57(5) . . ?
Br2 Hg2 Br4 103.01(3) . . ?
P2 Hg2 Br3 112.10(5) . . ?
Br2 Hg2 Br3 104.38(4) . . ?
Br4 Hg2 Br3 91.69(3) . . ?
Hg1 Br3 Hg2 83.77(2) . . ?
Hg2 Br4 Hg1 84.19(2) . . ?
O1 P1 C1D 107.4(3) . . ?
O1 P1 C1C 100.8(3) . . ?
C1D P1 C1C 107.4(3) . . ?
O1 P1 Hg1 110.8(2) . . ?
C1D P1 Hg1 119.52(19) . . ?
C1C P1 Hg1 109.3(2) . . ?
O2 P2 C1E 106.8(3) . . ?
O2 P2 C1F 102.2(3) . . ?
C1E P2 C1F 106.4(3) . . ?
O2 P2 Hg2 111.9(2) . . ?
C1E P2 Hg2 119.67(18) . . ?
C1F P2 Hg2 108.3(2) . . ?
C1A O1 P1 123.6(5) . . ?
C5A O2 P2 122.4(4) . . ?
C8G O3 C1B 117.3(7) . . ?
C8G O5 C7G 115.2(7) . . ?
C8H O6 C5B 116.5(7) . . ?
C8H O8 C7H 113.8(8) . . ?
C2A C1A C6A 122.0(7) . . ?
C2A C1A O1 117.5(7) . . ?
C6A C1A O1 120.4(7) . . ?
C3A C2A C1A 118.0(7) . . ?
C3A C2A C7B 122.0(7) . . ?
C1A C2A C7B 119.9(7) . . ?
C2A C3A C4A 121.9(7) . . ?
C5A C4A C3A 117.0(7) . . ?
C5A C4A C7A 122.7(7) . . ?
C3A C4A C7A 120.3(7) . . ?
C6A C5A C4A 122.9(7) . . ?
C6A C5A O2 120.5(7) . . ?
C4A C5A O2 116.5(7) . . ?
C5A C6A C1A 118.1(7) . . ?
C8A C7A C2B 127.2(16) . . ?
C8A C7A C4A 108.2(12) . . ?
C2B C7A C4A 111.5(7) . . ?
C8A C7A C8A 21.1(15) . . ?
C2B C7A C8A 109.0(7) . . ?
C4A C7A C8A 111.8(8) . . ?
C9A C8A C7A 115.9(11) . . ?
C1I C9A C8A 112.1(11) . . ?
C2I C1I C6I 120.0 . . ?
C2I C1I C9A 120.3(10) . . ?
C6I C1I C9A 119.5(10) . . ?
C1I C2I C3I 120.0 . . ?
C4I C3I C2I 120.0 . . ?
C5I C4I C3I 120.0 . . ?
C4I C5I C6I 120.0 . . ?
C5I C6I C1I 120.0 . . ?
C7A C8A C9A 105.0(16) . . ?
C1I C9A C8A 108.4(17) . . ?
C2I C1I C6I 120.0 . . ?
C2I C1I C9A 117.3(17) . . ?
C6I C1I C9A 122.7(17) . . ?
C1I C2I C3I 120.0 . . ?
C4I C3I C2I 120.0 . . ?
C5I C4I C3I 120.0 . . ?
C4I C5I C6I 120.0 . . ?
C5I C6I C1I 120.0 . . ?
C2D C1D C6D 120.0 . . ?
C2D C1D P1 120.5(3) . . ?
C6D C1D P1 119.2(3) . . ?
C1D C2D C3D 120.0 . . ?
C2D C3D C4D 120.0 . . ?
C5D C4D C3D 120.0 . . ?
C4D C5D C6D 120.0 . . ?
C5D C6D C1D 120.0 . . ?
C2C C1C C6C 120.0 . . ?
C2C C1C P1 117.7(3) . . ?
C6C C1C P1 122.3(3) . . ?
C1C C2C C3C 120.0 . . ?
C4C C3C C2C 120.0 . . ?
C3C C4C C5C 120.0 . . ?
C6C C5C C4C 120.0 . . ?
C5C C6C C1C 120.0 . . ?
C2E C1E C6E 120.0 . . ?
C2E C1E P2 119.7(3) . . ?
C6E C1E P2 119.7(3) . . ?
C1E C2E C3E 120.0 . . ?
C2E C3E C4E 120.0 . . ?
C5E C4E C3E 120.0 . . ?
C4E C5E C6E 120.0 . . ?
C5E C6E C1E 120.0 . . ?
C2F C1F C6F 120.0 . . ?
C2F C1F P2 118.2(3) . . ?
C6F C1F P2 121.6(3) . . ?
C1F C2F C3F 120.0 . . ?
C4F C3F C2F 120.0 . . ?
C5F C4F C3F 120.0 . . ?
C4F C5F C6F 120.0 . . ?
C5F C6F C1F 120.0 . . ?
C2B C1B C6B 122.1(7) . . ?
C2B C1B O3 119.0(7) . . ?
C6B C1B O3 118.6(7) . . ?
C1B C2B C3B 117.3(7) . 2_657 ?
C1B C2B C7A 120.5(7) . . ?
C3B C2B C7A 122.2(7) 2_657 . ?
C4B C3B C2B 123.3(7) . 2_657 ?
C5B C4B C3B 116.3(7) . . ?
C5B C4B C7B 120.2(7) . . ?
C3B C4B C7B 123.5(7) . . ?
C4B C5B C6B 123.4(7) . 2_657 ?
C4B C5B O6 120.0(8) . . ?
C6B C5B O6 116.4(8) 2_657 . ?
C5B C6B C1B 117.5(8) 2_657 . ?
C8B C7B C4B 118.5(4) . . ?
C8B C7B C2A 115.2(4) . . ?
C4B C7B C2A 112.6(6) . . ?
C8B C7B C8B 27.1(10) . . ?
C4B C7B C8B 105.7(11) . . ?
C2A C7B C8B 104.0(12) . . ?
C7B C8B C9B 112.8(6) . . ?
C8B C9B C1J 114.9(10) . . ?
C2J C1J C6J 120.0 . . ?
C2J C1J C9B 120.2(11) . . ?
C6J C1J C9B 119.1(11) . . ?
C1J C2J C3J 120.0 . . ?
C2J C3J C4J 120.0 . . ?
C3J C4J C5J 120.0 . . ?
C6J C5J C4J 120.0 . . ?
C5J C6J C1J 120.0 . . ?
C9B C8B C7B 129.4(19) . . ?
C8B C9B C1J 123(3) . . ?
C2J C1J C6J 120.0 . . ?
C2J C1J C9B 117(3) . . ?
C6J C1J C9B 123(3) . . ?
C1J C2J C3J 120.0 . . ?
C4J C3J C2J 120.0 . . ?
C3J C4J C5J 120.0 . . ?
C6J C5J C4J 120.0 . . ?
C5J C6J C1J 120.0 . . ?
O4 C8G O5 126.9(9) . . ?
O4 C8G O3 125.2(9) . . ?
O5 C8G O3 107.7(8) . . ?
O5 C7G C1G 107.6(7) . . ?
C2G C1G C6G 120.0 . . ?
C2G C1G C7G 119.3(6) . . ?
C6G C1G C7G 120.7(6) . . ?
C3G C2G C1G 120.0 . . ?
C2G C3G C4G 120.0 . . ?
C5G C4G C3G 120.0 . . ?
C6G C5G C4G 120.0 . . ?
C5G C6G C1G 120.0 . . ?
O7 C8H O8 127.9(9) . . ?
O7 C8H O6 125.6(9) . . ?
O8 C8H O6 106.5(9) . . ?
O8 C7H C1H 103.7(8) . . ?
C2H C1H C6H 120.0 . . ?
C2H C1H C7H 118.6(7) . . ?
C6H C1H C7H 121.4(7) . . ?
C3H C2H C1H 120.0 . . ?
C4H C3H C2H 120.0 . . ?
C3H C4H C5H 120.0 . . ?
C6H C5H C4H 120.0 . . ?
C5H C6H C1H 120.0 . . ?
Cl10 C100 Cl11 110.9(8) . . ?
Cl21 C200 Cl20 115.7(14) . . ?
C300 Cl30 C300 63.5(19) 5_697 . ?
Cl30 C300 Cl30 116.5(19) 5_697 . ?

loop_
_geom_bond_atom_site_label_1
_geom_bond_atom_site_label_2
_geom_bond_distance
_geom_bond_site_symmetry_2
_geom_bond_publ_flag
Hg1 P1 2.444(2) . ?
Hg1 Br1 2.5151(10) . ?
Hg1 Br3 2.7057(9) . ?
Hg1 Br4 2.7264(9) . ?
Hg2 P2 2.433(2) . ?
Hg2 Br2 2.5187(10) . ?
Hg2 Br4 2.7096(9) . ?
Hg2 Br3 2.7520(9) . ?
P1 O1 1.617(5) . ?
P1 C1D 1.780(4) . ?
P1 C1C 1.789(4) . ?
P2 O2 1.605(5) . ?
P2 C1E 1.780(4) . ?
P2 C1F 1.787(4) . ?
O1 C1A 1.400(9) . ?
O2 C5A 1.424(9) . ?
O3 C8G 1.339(11) . ?
O3 C1B 1.406(8) . ?
O4 C8G 1.180(12) . ?
O5 C8G 1.311(11) . ?
O5 C7G 1.458(11) . ?
O6 C8H 1.362(11) . ?
O6 C5B 1.412(9) . ?
O7 C8H 1.200(12) . ?
O8 C8H 1.326(12) . ?
O8 C7H 1.469(12) . ?
C1A C2A 1.383(11) . ?
C1A C6A 1.384(11) . ?
C2A C3A 1.380(11) . ?
C2A C7B 1.522(10) . ?
C3A C4A 1.402(10) . ?
C4A C5A 1.386(11) . ?
C4A C7A 1.526(11) . ?
C5A C6A 1.364(11) . ?
C7A C8A 1.485(18) . ?
C7A C2B 1.513(10) . ?
C7A C8A 1.606(13) . ?
C8A C9A 1.548(14) . ?
C9A C1I 1.513(13) . ?
C1I C2I 1.3900 . ?
C1I C6I 1.3900 . ?
C2I C3I 1.3900 . ?
C3I C4I 1.3900 . ?
C4I C5I 1.3900 . ?
C5I C6I 1.3900 . ?
C8A C9A 1.527(18) . ?
C9A C1I 1.514(17) . ?
C1I C2I 1.3900 . ?
C1I C6I 1.3900 . ?
C2I C3I 1.3900 . ?
C3I C4I 1.3900 . ?
C4I C5I 1.3900 . ?
C5I C6I 1.3900 . ?
C1D C2D 1.3900 . ?
C1D C6D 1.3900 . ?
C2D C3D 1.3900 . ?
C3D C4D 1.3900 . ?
C4D C5D 1.3900 . ?
C5D C6D 1.3900 . ?
C1C C2C 1.3900 . ?
C1C C6C 1.3900 . ?
C2C C3C 1.3900 . ?
C3C C4C 1.3900 . ?
C4C C5C 1.3900 . ?
C5C C6C 1.3900 . ?
C1E C2E 1.3900 . ?
C1E C6E 1.3900 . ?
C2E C3E 1.3900 . ?
C3E C4E 1.3900 . ?
C4E C5E 1.3900 . ?
C5E C6E 1.3900 . ?
C1F C2F 1.3900 . ?
C1F C6F 1.3900 . ?
C2F C3F 1.3900 . ?
C3F C4F 1.3900 . ?
C4F C5F 1.3900 . ?
C5F C6F 1.3900 . ?
C1B C2B 1.363(11) . ?
C1B C6B 1.397(12) . ?
C2B C3B 1.391(9) 2_657 ?
C3B C4B 1.390(10) . ?
C3B C2B 1.391(10) 2_657 ?
C4B C5B 1.366(12) . ?
C4B C7B 1.502(10) . ?
C5B C6B 1.380(12) 2_657 ?
C6B C5B 1.380(12) 2_657 ?
C7B C8B 1.4550 . ?
C7B C8B 1.636(16) . ?
C8B C9B 1.515(13) . ?
C9B C1J 1.546(13) . ?
C1J C2J 1.3900 . ?
C1J C6J 1.3900 . ?
C2J C3J 1.3900 . ?
C3J C4J 1.3900 . ?
C4J C5J 1.3900 . ?
C5J C6J 1.3900 . ?
C8B C9B 1.530(19) . ?
C9B C1J 1.573(19) . ?
C1J C2J 1.3900 . ?
C1J C6J 1.3900 . ?
C2J C3J 1.3900 . ?
C3J C4J 1.3900 . ?
C4J C5J 1.3900 . ?
C5J C6J 1.3900 . ?
C7G C1G 1.491(11) . ?
C1G C2G 1.3900 . ?
C1G C6G 1.3900 . ?
C2G C3G 1.3900 . ?
C3G C4G 1.3900 . ?
C4G C5G 1.3900 . ?
C5G C6G 1.3900 . ?
C7H C1H 1.550(13) . ?
C1H C2H 1.3900 . ?
C1H C6H 1.3900 . ?
C2H C3H 1.3900 . ?
C3H C4H 1.3900 . ?
C4H C5H 1.3900 . ?
C5H C6H 1.3900 . ?
C100 Cl10 1.699(12) . ?
C100 Cl11 1.745(13) . ?
C200 Cl21 1.621(17) . ?
C200 Cl20 1.660(16) . ?
Cl30 C300 1.59(3) 5_697 ?
Cl30 C300 1.783(18) . ?
C300 Cl30 1.59(3) 5_697 ?
